data_7719401
loop_
_publ_author_name
'Kelly, Conor T.'
'Cuza, Emmelyne'
'Pasquetti, Eoin'
'Quinn, Niall'
'Griffin, Michael'
'Nockemann, Peter'
'M&#xfc;ller-Bunz, Helge'
'Bruno-Colmenarez, Julia'
'Felton, Solveig'
'Lada, Zoi G.'
'Morgan, Grace G.'

_publ_section_title
;
 Symmetric and asymmetric ligands for Fe<sup>III</sup> spin crossover -
 the influence of the <i>C</i><sub>2</sub> axis.
;
_journal_issue 38
_journal_name_full 'Dalton transactions (Cambridge, England : 2003)'
_journal_page_first 14522
_journal_page_last 14532
_journal_paper_doi 10.1039/d5dt01833a
_journal_volume 54
_journal_year 2025
_chemical_formula_moiety 'C21 H22 Fe I4 N4 O2, Cl O4'
_chemical_formula_sum 'C21 H22 Cl Fe I4 N4 O6'
_chemical_formula_weight 1025.32
_space_group_crystal_system monoclinic
_space_group_IT_number 14
_space_group_name_Hall '-P 2yn'
_space_group_name_H-M_alt 'P 1 21/n 1'
_atom_sites_solution_hydrogens geom
_atom_sites_solution_primary dual
_audit_creation_date 2025-03-17
_audit_creation_method
;
Olex2 1.5
(compiled 2025.03.06 svn.red2d20d0 for OlexSys, GUI svn.r7188)
;
_audit_update_record
;
2025-06-04 deposited with the CCDC.	2025-09-05 downloaded from the CCDC.
;
_cell_angle_alpha 90
_cell_angle_beta 99.648(2)
_cell_angle_gamma 90
_cell_formula_units_Z 4
_cell_length_a 9.5842(2)
_cell_length_b 17.5289(3)
_cell_length_c 16.9964(3)
_cell_measurement_reflns_used 17349
_cell_measurement_temperature 100.0(4)
_cell_measurement_theta_max 29.4350
_cell_measurement_theta_min 1.6580
_cell_volume 2815.02(9)
_computing_cell_refinement 'CrysAlisPro 1.171.41.123a (Rigaku OD, 2022)'
_computing_data_collection 'CrysAlisPro 1.171.41.123a (Rigaku OD, 2022)'
_computing_data_reduction 'CrysAlisPro 1.171.41.123a (Rigaku OD, 2022)'
_computing_molecular_graphics 'Olex2 1.5 (Dolomanov et al., 2009)'
_computing_publication_material 'Olex2 1.5 (Dolomanov et al., 2009)'
_computing_structure_refinement 'SHELXL 2019/3 (Sheldrick, 2015)'
_computing_structure_solution 'SHELXT 2018/2 (Sheldrick, 2018)'
_diffrn_ambient_environment N~2~
_diffrn_ambient_temperature 100.0(4)
_diffrn_detector 'CCD plate'
_diffrn_detector_area_resol_mean 10.3196
_diffrn_detector_type Atlas
_diffrn_measured_fraction_theta_full 1.000
_diffrn_measured_fraction_theta_max 0.894
_diffrn_measurement_details
;
List of Runs (angles in degrees, time in seconds):

  # Type    Start    End  Width  t~exp~   \w     \q     \k     \f   Frames
#--------------------------------------------------------------------------
  1  \w    -19.00  62.00   1.00    4.50    --   -9.60  41.00 -76.00   81
  2  \w    -82.00  11.00   1.00    4.50    --   -9.60 -41.00 130.00   93
  3  \w    -40.00   7.00   1.00    4.50    --   -9.60  77.00 -30.00   47
  4  \w    -14.00  24.00   1.00    4.50    --   -9.60 -99.00  60.00   38
  5  \w    -32.00  11.00   1.00    4.50    --   -9.60  77.00 150.00   43
  6  \w    -83.00  -7.00   1.00    4.50    --   -9.60 -37.00   0.00   76
  7  \w    -15.00  37.00   1.00    4.50    --    9.99 -99.00  30.00   52
;
_diffrn_measurement_device 'four-circle diffractometer'
_diffrn_measurement_device_type 'SuperNova, Dual, Cu at home/near, Atlas'
_diffrn_measurement_method '\w scans'
_diffrn_orient_matrix_type 'CrysAlisPro convention (1999,Acta A55,543-557)'
_diffrn_orient_matrix_UB_11 0.0545482000
_diffrn_orient_matrix_UB_12 -0.0184509000
_diffrn_orient_matrix_UB_13 0.0265888000
_diffrn_orient_matrix_UB_21 -0.0491922000
_diffrn_orient_matrix_UB_22 -0.0095379000
_diffrn_orient_matrix_UB_23 0.0253019000
_diffrn_orient_matrix_UB_31 -0.0155020000
_diffrn_orient_matrix_UB_32 -0.0347308000
_diffrn_orient_matrix_UB_33 -0.0210807000
_diffrn_radiation_monochromator mirror
_diffrn_radiation_probe x-ray
_diffrn_radiation_type 'Mo K\a'
_diffrn_radiation_wavelength 0.71073
_diffrn_reflns_av_R_equivalents 0.0344
_diffrn_reflns_av_unetI/netI 0.0305
_diffrn_reflns_Laue_measured_fraction_full 1.000
_diffrn_reflns_Laue_measured_fraction_max 0.894
_diffrn_reflns_limit_h_max 12
_diffrn_reflns_limit_h_min -13
_diffrn_reflns_limit_k_max 23
_diffrn_reflns_limit_k_min -23
_diffrn_reflns_limit_l_max 21
_diffrn_reflns_limit_l_min -22
_diffrn_reflns_number 35900
_diffrn_reflns_point_group_measured_fraction_full 1.000
_diffrn_reflns_point_group_measured_fraction_max 0.894
_diffrn_reflns_theta_full 25.242
_diffrn_reflns_theta_max 29.575
_diffrn_reflns_theta_min 1.681
_diffrn_source 'micro-focus sealed X-ray tube'
_diffrn_source_type 'SuperNova (Mo) X-ray Source'
_exptl_absorpt_coefficient_mu 5.061
_exptl_absorpt_correction_T_max 0.992
_exptl_absorpt_correction_T_min 0.612
_exptl_absorpt_correction_type gaussian
_exptl_absorpt_process_details
;
CrysAlisPro 1.171.41.123a (Rigaku Oxford Diffraction, 2022)
Numerical absorption correction based on gaussian integration over
a multifaceted crystal model
Empirical absorption correction using spherical harmonics,
implemented in SCALE3 ABSPACK scaling algorithm.
;
_exptl_crystal_colour black
_exptl_crystal_colour_primary black
_exptl_crystal_density_diffrn 2.419
_exptl_crystal_description block
_exptl_crystal_F_000 1916
_exptl_crystal_size_max 0.18
_exptl_crystal_size_mid 0.13
_exptl_crystal_size_min 0.08
_refine_diff_density_max 0.606
_refine_diff_density_min -0.669
_refine_diff_density_rms 0.133
_refine_ls_extinction_method none
_refine_ls_goodness_of_fit_ref 1.033
_refine_ls_hydrogen_treatment constr
_refine_ls_matrix_type full
_refine_ls_number_parameters 347
_refine_ls_number_reflns 7066
_refine_ls_number_restraints 0
_refine_ls_restrained_S_all 1.033
_refine_ls_R_factor_all 0.0316
_refine_ls_R_factor_gt 0.0231
_refine_ls_shift/su_max 0.003
_refine_ls_shift/su_mean 0.000
_refine_ls_structure_factor_coef Fsqd
_refine_ls_weighting_details 'w=1/[\s^2^(Fo^2^)+(0.0137P)^2^+2.1524P] where P=(Fo^2^+2Fc^2^)/3'
_refine_ls_weighting_scheme calc
_refine_ls_wR_factor_gt 0.0398
_refine_ls_wR_factor_ref 0.0426
_reflns_Friedel_coverage 0.000
_reflns_number_gt 6087
_reflns_number_total 7066
_reflns_threshold_expression 'I > 2\s(I)'
_cod_data_source_file d5dt01833a2.cif
_cod_data_source_block 1-9a_mor1775
_cod_depositor_comments 'Adding full bibliography for 7719387--7719420.cif.'
_cod_database_code 7719401
_shelx_shelxl_version_number 2019/3
_chemical_oxdiff_formula 'C21 H22 N4 O6 Cl Fe I4'
_chemical_oxdiff_usercomment 'Eoin, EP54_1'
_shelx_space_group_comment
;
The symmetry employed for this shelxl refinement is uniquely defined
by the following loop, which should always be used as a source of
symmetry information in preference to the above space-group names.
They are only intended as comments.
;
_shelx_estimated_absorpt_t_max 0.688
_shelx_estimated_absorpt_t_min 0.463
_olex2_refinement_description
;
1. Fixed Uiso
 At 1.2 times of:
  All C(H) groups, All C(H,H) groups, All N(H) groups
2. Others
 Sof(O5B)=Sof(O6B)=Sof(O4B)=1-FVAR(1)
 Sof(O5A)=Sof(O4A)=Sof(O6A)=FVAR(1)
3.a Ternary CH refined with riding coordinates:
 N2(H2), N3(H3)
3.b Secondary CH2 refined with riding coordinates:
 C8(H8A,H8B), C14(H14A,H14B), C13(H13A,H13B), C9(H9A,H9B), C12(H12A,H12B),
 C10(H10A,H10B), C11(H11A,H11B)
3.c Aromatic/amide H refined with riding coordinates:
 C7(H7), C5(H5), C3(H3A), C19(H19), C15(H15), C17(H17)
;
_olex2_submission_special_instructions 'No special instructions were received'
_oxdiff_exptl_absorpt_empirical_details
;
Empirical correction (ABSPACK) includes:
- Absorption correction using spherical harmonics
- Frame scaling
;
_oxdiff_exptl_absorpt_empirical_full_max 1.190
_oxdiff_exptl_absorpt_empirical_full_min 0.831

loop_
_space_group_symop_operation_xyz
'x, y, z'
'-x+1/2, y+1/2, -z+1/2'
'-x, -y, -z'
'x-1/2, -y-1/2, z-1/2'

loop_
_atom_site_label
_atom_site_type_symbol
_atom_site_fract_x
_atom_site_fract_y
_atom_site_fract_z
_atom_site_U_iso_or_equiv
_atom_site_adp_type
_atom_site_occupancy
_atom_site_site_symmetry_order
_atom_site_calc_flag
_atom_site_refinement_flags_posn
_atom_site_refinement_flags_adp
_atom_site_refinement_flags_occupancy
_atom_site_disorder_assembly
_atom_site_disorder_group
I2 I 0.43988(2) 0.58930(2) 0.70808(2) 0.01592(5) Uani 1 1 d . . . . .
I1 I 0.82452(2) 0.54399(2) 0.46436(2) 0.01719(5) Uani 1 1 d . . . . .
I4 I 0.00730(2) 0.50610(2) 0.28455(2) 0.01767(5) Uani 1 1 d . . . . .
I3 I 0.04037(2) 0.35413(2) -0.03064(2) 0.02011(5) Uani 1 1 d . . . . .
Fe Fe 0.43941(4) 0.64494(2) 0.26078(2) 0.01178(8) Uani 1 1 d . . . . .
Cl Cl 0.35275(9) 0.66501(4) -0.07675(4) 0.02342(16) Uani 1 1 d . . . . .
O2 O 0.2988(2) 0.56465(10) 0.25063(11) 0.0134(4) Uani 1 1 d . . . . .
O1 O 0.5549(2) 0.61604(10) 0.35976(11) 0.0148(4) Uani 1 1 d . . . . .
N1 N 0.3147(2) 0.70606(12) 0.33050(13) 0.0143(5) Uani 1 1 d . . . . .
N4 N 0.5234(3) 0.58534(12) 0.17173(13) 0.0143(5) Uani 1 1 d . . . . .
N2 N 0.3002(3) 0.71120(12) 0.16906(13) 0.0164(5) Uani 1 1 d . . . . .
H2 H 0.274170 0.675781 0.122808 0.020 Uiso 1 1 calc R U . . .
N3 N 0.6202(3) 0.71527(12) 0.24822(14) 0.0173(5) Uani 1 1 d . . . . .
H3 H 0.657762 0.733770 0.303362 0.021 Uiso 1 1 calc R U . . .
C16 C 0.3202(3) 0.50438(14) 0.12684(16) 0.0141(6) Uani 1 1 d . . . . .
O3 O 0.3130(3) 0.60249(15) -0.13025(16) 0.0527(8) Uani 1 1 d . . . . .
C20 C 0.1156(3) 0.48417(14) 0.18955(15) 0.0128(5) Uani 1 1 d . . . . .
C7 C 0.3065(3) 0.68993(14) 0.40334(16) 0.0159(6) Uani 1 1 d . . . . .
H7 H 0.228248 0.710032 0.424305 0.019 Uiso 1 1 calc R U . . .
O5A O 0.3577(4) 0.63775(19) 0.00246(16) 0.0374(9) Uani 0.842(6) 1 d . . P A 1
C4 C 0.4797(3) 0.59816(14) 0.59115(15) 0.0139(6) Uani 1 1 d . . . . .
C18 C 0.1287(3) 0.42422(15) 0.06461(16) 0.0163(6) Uani 1 1 d . . . . .
C2 C 0.6292(3) 0.57800(14) 0.49317(16) 0.0138(6) Uani 1 1 d . . . . .
C5 C 0.3834(3) 0.63531(14) 0.53498(16) 0.0150(6) Uani 1 1 d . . . . .
H5 H 0.299685 0.655721 0.549807 0.018 Uiso 1 1 calc R U . . .
C3 C 0.6051(3) 0.56919(14) 0.57047(16) 0.0139(6) Uani 1 1 d . . . . .
H3A H 0.672433 0.543885 0.609100 0.017 Uiso 1 1 calc R U . . .
C19 C 0.0548(3) 0.43727(14) 0.12751(16) 0.0143(6) Uani 1 1 d . . . . .
H19 H -0.035061 0.414516 0.127770 0.017 Uiso 1 1 calc R U . . .
C8 C 0.2057(3) 0.75590(15) 0.28589(16) 0.0182(6) Uani 1 1 d . . . . .
H8A H 0.242367 0.808534 0.283833 0.022 Uiso 1 1 calc R U . . .
H8B H 0.120997 0.757188 0.312159 0.022 Uiso 1 1 calc R U . . .
C6 C 0.4069(3) 0.64352(14) 0.45616(16) 0.0141(6) Uani 1 1 d . . . . .
C21 C 0.2472(3) 0.51990(14) 0.19123(15) 0.0124(5) Uani 1 1 d . . . . .
C15 C 0.4588(3) 0.53534(15) 0.12390(16) 0.0166(6) Uani 1 1 d . . . . .
H15 H 0.506364 0.517061 0.082898 0.020 Uiso 1 1 calc R U . . .
C1 C 0.5304(3) 0.61245(14) 0.43256(15) 0.0119(5) Uani 1 1 d . . . . .
C14 C 0.6649(3) 0.60979(16) 0.15898(16) 0.0174(6) Uani 1 1 d . . . . .
H14A H 0.657709 0.638934 0.108567 0.021 Uiso 1 1 calc R U . . .
H14B H 0.726013 0.564778 0.155587 0.021 Uiso 1 1 calc R U . . .
C13 C 0.7275(3) 0.65974(16) 0.22945(17) 0.0205(6) Uani 1 1 d . . . . .
H13A H 0.759695 0.627262 0.276656 0.025 Uiso 1 1 calc R U . . .
H13B H 0.810613 0.687626 0.216524 0.025 Uiso 1 1 calc R U . . .
C9 C 0.1678(3) 0.72349(15) 0.20212(16) 0.0186(6) Uani 1 1 d . . . . .
H9A H 0.116827 0.674535 0.203675 0.022 Uiso 1 1 calc R U . . .
H9B H 0.105188 0.759428 0.167779 0.022 Uiso 1 1 calc R U . . .
C17 C 0.2595(3) 0.45625(15) 0.06490(16) 0.0183(6) Uani 1 1 d . . . . .
H17 H 0.309393 0.445559 0.022374 0.022 Uiso 1 1 calc R U . . .
C12 C 0.6084(4) 0.78474(16) 0.1973(2) 0.0312(8) Uani 1 1 d . . . . .
H12A H 0.702057 0.795064 0.182392 0.037 Uiso 1 1 calc R U . . .
H12B H 0.585031 0.828490 0.229605 0.037 Uiso 1 1 calc R U . . .
C10 C 0.3470(4) 0.78323(16) 0.13477(19) 0.0267(7) Uani 1 1 d . . . . .
H10A H 0.335366 0.825941 0.171236 0.032 Uiso 1 1 calc R U . . .
H10B H 0.284831 0.793404 0.083190 0.032 Uiso 1 1 calc R U . . .
C11 C 0.4992(4) 0.78127(17) 0.12142(19) 0.0280(7) Uani 1 1 d . . . . .
H11A H 0.515179 0.824821 0.086915 0.034 Uiso 1 1 calc R U . . .
H11B H 0.514403 0.733840 0.092369 0.034 Uiso 1 1 calc R U . . .
O4A O 0.4808(4) 0.6963(2) -0.0888(3) 0.0684(16) Uani 0.842(6) 1 d . . P A 1
O6A O 0.2416(4) 0.72237(19) -0.08936(19) 0.0611(13) Uani 0.842(6) 1 d . . P A 1
O5B O 0.303(2) 0.6733(10) -0.0071(10) 0.037(5) Uiso 0.158(6) 1 d . . P A 2
O6B O 0.3456(17) 0.7268(7) -0.1263(9) 0.030(4) Uiso 0.158(6) 1 d . . P A 2
O4B O 0.5252(18) 0.6611(9) -0.0448(10) 0.034(4) Uiso 0.158(6) 1 d . . P A 2

loop_
_atom_site_aniso_label
_atom_site_aniso_U_11
_atom_site_aniso_U_22
_atom_site_aniso_U_33
_atom_site_aniso_U_23
_atom_site_aniso_U_13
_atom_site_aniso_U_12
I2 0.01770(10) 0.01964(9) 0.01086(9) 0.00054(6) 0.00363(8) 0.00374(7)
I1 0.01087(10) 0.02809(10) 0.01230(9) -0.00155(7) 0.00109(7) 0.00566(7)
I4 0.01538(10) 0.02272(9) 0.01651(10) 0.00008(7) 0.00733(8) 0.00098(7)
I3 0.01940(11) 0.02577(10) 0.01399(9) -0.00469(7) -0.00058(8) -0.00787(8)
Fe 0.0103(2) 0.01538(18) 0.00890(18) -0.00072(14) -0.00042(16) 0.00023(15)
Cl 0.0315(5) 0.0252(4) 0.0146(3) 0.0036(3) 0.0071(3) 0.0011(3)
O2 0.0121(10) 0.0171(9) 0.0108(9) -0.0013(7) 0.0015(8) -0.0014(7)
O1 0.0139(11) 0.0201(9) 0.0098(9) -0.0009(7) 0.0002(8) 0.0038(8)
N1 0.0126(13) 0.0153(11) 0.0130(12) -0.0008(9) -0.0038(10) 0.0029(9)
N4 0.0128(13) 0.0207(11) 0.0097(11) 0.0007(9) 0.0025(10) -0.0030(9)
N2 0.0164(14) 0.0183(11) 0.0132(12) 0.0028(9) -0.0009(10) 0.0011(9)
N3 0.0171(14) 0.0206(12) 0.0131(12) -0.0009(9) -0.0003(10) -0.0045(10)
C16 0.0099(14) 0.0200(13) 0.0123(13) -0.0004(10) 0.0016(11) -0.0015(11)
O3 0.064(2) 0.0537(16) 0.0473(17) -0.0273(13) 0.0296(16) -0.0202(14)
C20 0.0095(14) 0.0185(13) 0.0108(13) 0.0016(10) 0.0025(11) 0.0009(10)
C7 0.0130(15) 0.0189(13) 0.0156(14) -0.0028(10) 0.0016(12) 0.0038(11)
O5A 0.049(2) 0.0452(19) 0.0165(15) 0.0127(12) 0.0003(14) 0.0023(16)
C4 0.0146(15) 0.0172(13) 0.0099(13) -0.0009(10) 0.0021(11) 0.0006(11)
C18 0.0169(16) 0.0204(14) 0.0105(13) -0.0014(10) -0.0005(12) -0.0042(11)
C2 0.0071(14) 0.0177(13) 0.0163(14) -0.0029(10) 0.0014(11) 0.0021(10)
C5 0.0140(15) 0.0160(13) 0.0150(14) -0.0016(10) 0.0024(12) 0.0026(11)
C3 0.0109(15) 0.0170(13) 0.0122(13) -0.0003(10) -0.0025(11) 0.0017(11)
C19 0.0119(15) 0.0162(13) 0.0139(14) 0.0044(10) -0.0006(12) -0.0027(11)
C8 0.0180(16) 0.0204(14) 0.0146(14) 0.0012(11) -0.0020(12) 0.0086(12)
C6 0.0136(15) 0.0149(13) 0.0127(13) -0.0016(10) -0.0011(11) 0.0019(10)
C21 0.0121(15) 0.0148(12) 0.0093(13) 0.0007(10) -0.0009(11) 0.0024(10)
C15 0.0152(16) 0.0244(14) 0.0106(13) -0.0015(11) 0.0029(12) 0.0001(12)
C1 0.0113(14) 0.0128(12) 0.0108(13) -0.0034(10) -0.0002(11) 0.0000(10)
C14 0.0110(15) 0.0276(15) 0.0131(14) -0.0037(11) 0.0008(12) -0.0063(11)
C13 0.0123(16) 0.0305(16) 0.0185(15) -0.0025(12) 0.0020(13) -0.0055(12)
C9 0.0139(16) 0.0218(14) 0.0172(15) -0.0002(11) -0.0059(12) 0.0045(11)
C17 0.0178(16) 0.0254(15) 0.0118(14) -0.0025(11) 0.0029(12) -0.0028(12)
C12 0.038(2) 0.0214(15) 0.0318(19) 0.0067(13) -0.0014(16) -0.0116(14)
C10 0.031(2) 0.0217(15) 0.0274(17) 0.0116(12) 0.0046(15) 0.0032(13)
C11 0.031(2) 0.0267(16) 0.0261(17) 0.0148(13) 0.0032(15) -0.0022(14)
O4A 0.059(3) 0.084(3) 0.074(3) -0.022(2) 0.045(3) -0.042(2)
O6A 0.081(3) 0.065(2) 0.039(2) 0.0224(16) 0.0129(19) 0.053(2)

loop_
_atom_type_symbol
_atom_type_description
_atom_type_scat_dispersion_real
_atom_type_scat_dispersion_imag
_atom_type_scat_source
C C 0.0033 0.0016 'International Tables Vol C Tables 4.2.6.8 and 6.1.1.4'
H H 0.0000 0.0000 'International Tables Vol C Tables 4.2.6.8 and 6.1.1.4'
N N 0.0061 0.0033 'International Tables Vol C Tables 4.2.6.8 and 6.1.1.4'
O O 0.0106 0.0060 'International Tables Vol C Tables 4.2.6.8 and 6.1.1.4'
Cl Cl 0.1484 0.1585 'International Tables Vol C Tables 4.2.6.8 and 6.1.1.4'
Fe Fe 0.3463 0.8444 'International Tables Vol C Tables 4.2.6.8 and 6.1.1.4'
I I -0.4742 1.8119 'International Tables Vol C Tables 4.2.6.8 and 6.1.1.4'

loop_
_exptl_crystal_face_index_h
_exptl_crystal_face_index_k
_exptl_crystal_face_index_l
_exptl_crystal_face_perp_dist
2 -16 -18 0.0726
-6 -22 0 0.0419
-5 8 22 0.0558
-13 -8 2 0.0147
2 21 11 0.0557
-8 18 -7 0.0643
5 -22 1 0.0615
9 -5 14 0.0887
1 17 -18 0.0871
13 -1 -10 0.0377
12 -6 -12 0.0410
12 -2 -15 0.0421
12 3 -13 0.0426
12 -11 -1 0.0505

loop_
_geom_angle_atom_site_label_1
_geom_angle_atom_site_label_2
_geom_angle_atom_site_label_3
_geom_angle
_geom_angle_site_symmetry_1
_geom_angle_site_symmetry_3
_geom_angle_publ_flag
O2 Fe N1 88.15(8) . . ?
O2 Fe N4 85.38(8) . . ?
O2 Fe N2 89.45(8) . . ?
O2 Fe N3 164.00(8) . . ?
O1 Fe O2 100.18(8) . . ?
O1 Fe N1 86.54(8) . . ?
O1 Fe N4 105.37(8) . . ?
O1 Fe N2 161.79(8) . . ?
O1 Fe N3 83.29(9) . . ?
N1 Fe N2 78.29(9) . . ?
N1 Fe N3 107.71(9) . . ?
N4 Fe N1 167.27(9) . . ?
N4 Fe N2 90.68(9) . . ?
N4 Fe N3 78.65(9) . . ?
N3 Fe N2 91.70(9) . . ?
O3 Cl O6A 108.9(2) . . ?
O3 Cl O4B 108.7(5) . . ?
O5A Cl O3 107.86(18) . . ?
O5A Cl O6A 106.2(2) . . ?
O4A Cl O3 110.85(18) . . ?
O4A Cl O5A 112.4(2) . . ?
O4A Cl O6A 110.4(3) . . ?
O5B Cl O3 122.7(7) . . ?
O5B Cl O6B 117.7(10) . . ?
O5B Cl O4B 101.3(10) . . ?
O6B Cl O3 103.5(6) . . ?
O6B Cl O4B 100.4(9) . . ?
C21 O2 Fe 132.21(17) . . ?
C1 O1 Fe 132.65(18) . . ?
C7 N1 Fe 124.12(18) . . ?
C7 N1 C8 118.3(2) . . ?
C8 N1 Fe 115.60(16) . . ?
C15 N4 Fe 126.4(2) . . ?
C15 N4 C14 117.7(2) . . ?
C14 N4 Fe 115.69(16) . . ?
Fe N2 H2 105.7 . . ?
C9 N2 Fe 105.23(16) . . ?
C9 N2 H2 105.7 . . ?
C9 N2 C10 110.9(2) . . ?
C10 N2 Fe 122.46(19) . . ?
C10 N2 H2 105.7 . . ?
Fe N3 H3 105.1 . . ?
C13 N3 Fe 103.99(16) . . ?
C13 N3 H3 105.1 . . ?
C12 N3 Fe 122.6(2) . . ?
C12 N3 H3 105.1 . . ?
C12 N3 C13 113.5(2) . . ?
C21 C16 C15 122.0(2) . . ?
C17 C16 C21 120.0(3) . . ?
C17 C16 C15 118.1(2) . . ?
C19 C20 I4 119.7(2) . . ?
C19 C20 C21 122.8(2) . . ?
C21 C20 I4 117.49(19) . . ?
N1 C7 H7 117.3 . . ?
N1 C7 C6 125.3(2) . . ?
C6 C7 H7 117.3 . . ?
C5 C4 I2 119.1(2) . . ?
C5 C4 C3 120.1(2) . . ?
C3 C4 I2 120.8(2) . . ?
C19 C18 I3 119.8(2) . . ?
C17 C18 I3 119.6(2) . . ?
C17 C18 C19 120.7(3) . . ?
C3 C2 I1 119.2(2) . . ?
C3 C2 C1 122.9(2) . . ?
C1 C2 I1 117.80(19) . . ?
C4 C5 H5 119.5 . . ?
C4 C5 C6 121.0(3) . . ?
C6 C5 H5 119.5 . . ?
C4 C3 H3A 120.5 . . ?
C2 C3 C4 119.0(2) . . ?
C2 C3 H3A 120.5 . . ?
C20 C19 C18 118.5(3) . . ?
C20 C19 H19 120.7 . . ?
C18 C19 H19 120.7 . . ?
N1 C8 H8A 110.2 . . ?
N1 C8 H8B 110.2 . . ?
N1 C8 C9 107.4(2) . . ?
H8A C8 H8B 108.5 . . ?
C9 C8 H8A 110.2 . . ?
C9 C8 H8B 110.2 . . ?
C5 C6 C7 116.9(2) . . ?
C5 C6 C1 120.3(2) . . ?
C1 C6 C7 122.6(2) . . ?
O2 C21 C16 122.6(2) . . ?
O2 C21 C20 120.3(2) . . ?
C20 C21 C16 117.1(2) . . ?
N4 C15 C16 125.7(2) . . ?
N4 C15 H15 117.1 . . ?
C16 C15 H15 117.1 . . ?
O1 C1 C2 120.6(2) . . ?
O1 C1 C6 122.9(2) . . ?
C2 C1 C6 116.5(2) . . ?
N4 C14 H14A 110.2 . . ?
N4 C14 H14B 110.2 . . ?
N4 C14 C13 107.6(2) . . ?
H14A C14 H14B 108.5 . . ?
C13 C14 H14A 110.2 . . ?
C13 C14 H14B 110.2 . . ?
N3 C13 C14 110.4(2) . . ?
N3 C13 H13A 109.6 . . ?
N3 C13 H13B 109.6 . . ?
C14 C13 H13A 109.6 . . ?
C14 C13 H13B 109.6 . . ?
H13A C13 H13B 108.1 . . ?
N2 C9 C8 108.9(2) . . ?
N2 C9 H9A 109.9 . . ?
N2 C9 H9B 109.9 . . ?
C8 C9 H9A 109.9 . . ?
C8 C9 H9B 109.9 . . ?
H9A C9 H9B 108.3 . . ?
C16 C17 H17 119.5 . . ?
C18 C17 C16 121.0(3) . . ?
C18 C17 H17 119.5 . . ?
N3 C12 H12A 108.3 . . ?
N3 C12 H12B 108.3 . . ?
N3 C12 C11 115.8(2) . . ?
H12A C12 H12B 107.4 . . ?
C11 C12 H12A 108.3 . . ?
C11 C12 H12B 108.3 . . ?
N2 C10 H10A 108.9 . . ?
N2 C10 H10B 108.9 . . ?
N2 C10 C11 113.6(2) . . ?
H10A C10 H10B 107.7 . . ?
C11 C10 H10A 108.9 . . ?
C11 C10 H10B 108.9 . . ?
C12 C11 H11A 108.6 . . ?
C12 C11 H11B 108.6 . . ?
C10 C11 C12 114.5(3) . . ?
C10 C11 H11A 108.6 . . ?
C10 C11 H11B 108.6 . . ?
H11A C11 H11B 107.6 . . ?

loop_
_geom_bond_atom_site_label_1
_geom_bond_atom_site_label_2
_geom_bond_distance
_geom_bond_site_symmetry_2
_geom_bond_publ_flag
I2 C4 2.091(3) . ?
I1 C2 2.099(3) . ?
I4 C20 2.096(3) . ?
I3 C18 2.095(3) . ?
Fe O2 1.9363(18) . ?
Fe O1 1.9203(19) . ?
Fe N1 2.111(2) . ?
Fe N4 2.107(2) . ?
Fe N2 2.205(2) . ?
Fe N3 2.166(2) . ?
Cl O3 1.434(2) . ?
Cl O5A 1.422(3) . ?
Cl O4A 1.390(3) . ?
Cl O6A 1.454(3) . ?
Cl O5B 1.355(16) . ?
Cl O6B 1.366(13) . ?
Cl O4B 1.653(17) . ?
O2 C21 1.308(3) . ?
O1 C1 1.299(3) . ?
N1 C7 1.285(3) . ?
N1 C8 1.471(3) . ?
N4 C15 1.282(3) . ?
N4 C14 1.473(3) . ?
N2 H2 1.0000 . ?
N2 C9 1.487(4) . ?
N2 C10 1.491(3) . ?
N3 H3 1.0000 . ?
N3 C13 1.489(4) . ?
N3 C12 1.487(3) . ?
C16 C21 1.420(4) . ?
C16 C15 1.444(4) . ?
C16 C17 1.398(4) . ?
C20 C19 1.386(4) . ?
C20 C21 1.405(4) . ?
C7 H7 0.9500 . ?
C7 C6 1.451(4) . ?
C4 C5 1.376(4) . ?
C4 C3 1.402(4) . ?
C18 C19 1.397(4) . ?
C18 C17 1.372(4) . ?
C2 C3 1.380(4) . ?
C2 C1 1.413(4) . ?
C5 H5 0.9500 . ?
C5 C6 1.403(4) . ?
C3 H3A 0.9500 . ?
C19 H19 0.9500 . ?
C8 H8A 0.9900 . ?
C8 H8B 0.9900 . ?
C8 C9 1.519(4) . ?
C6 C1 1.421(4) . ?
C15 H15 0.9500 . ?
C14 H14A 0.9900 . ?
C14 H14B 0.9900 . ?
C14 C13 1.523(4) . ?
C13 H13A 0.9900 . ?
C13 H13B 0.9900 . ?
C9 H9A 0.9900 . ?
C9 H9B 0.9900 . ?
C17 H17 0.9500 . ?
C12 H12A 0.9900 . ?
C12 H12B 0.9900 . ?
C12 C11 1.520(5) . ?
C10 H10A 0.9900 . ?
C10 H10B 0.9900 . ?
C10 C11 1.514(5) . ?
C11 H11A 0.9900 . ?
C11 H11B 0.9900 . ?

loop_
_geom_torsion_atom_site_label_1
_geom_torsion_atom_site_label_2
_geom_torsion_atom_site_label_3
_geom_torsion_atom_site_label_4
_geom_torsion
_geom_torsion_site_symmetry_1
_geom_torsion_site_symmetry_2
_geom_torsion_site_symmetry_3
_geom_torsion_site_symmetry_4
_geom_torsion_publ_flag
I2 C4 C5 C6 179.08(19) . . . . ?
I2 C4 C3 C2 -178.25(19) . . . . ?
I1 C2 C3 C4 174.36(19) . . . . ?
I1 C2 C1 O1 6.5(3) . . . . ?
I1 C2 C1 C6 -172.31(18) . . . . ?
I4 C20 C19 C18 179.40(19) . . . . ?
I4 C20 C21 O2 0.4(3) . . . . ?
I4 C20 C21 C16 179.66(18) . . . . ?
I3 C18 C19 C20 -179.71(19) . . . . ?
I3 C18 C17 C16 178.8(2) . . . . ?
Fe O2 C21 C16 21.9(4) . . . . ?
Fe O2 C21 C20 -158.82(19) . . . . ?
Fe O1 C1 C2 170.38(18) . . . . ?
Fe O1 C1 C6 -10.9(4) . . . . ?
Fe N1 C7 C6 18.4(4) . . . . ?
Fe N1 C8 C9 25.7(3) . . . . ?
Fe N4 C15 C16 -6.6(4) . . . . ?
Fe N4 C14 C13 13.9(3) . . . . ?
Fe N2 C9 C8 51.2(2) . . . . ?
Fe N2 C10 C11 38.6(3) . . . . ?
Fe N3 C13 C14 52.8(2) . . . . ?
Fe N3 C12 C11 -34.9(4) . . . . ?
N1 C7 C6 C5 177.1(3) . . . . ?
N1 C7 C6 C1 2.2(4) . . . . ?
N1 C8 C9 N2 -51.3(3) . . . . ?
N4 C14 C13 N3 -44.8(3) . . . . ?
N2 C10 C11 C12 -72.2(3) . . . . ?
N3 C12 C11 C10 70.9(4) . . . . ?
C7 N1 C8 C9 -139.1(3) . . . . ?
C7 C6 C1 O1 -7.8(4) . . . . ?
C7 C6 C1 C2 171.0(2) . . . . ?
C4 C5 C6 C7 -174.1(2) . . . . ?
C4 C5 C6 C1 0.9(4) . . . . ?
C5 C4 C3 C2 -0.6(4) . . . . ?
C5 C6 C1 O1 177.5(2) . . . . ?
C5 C6 C1 C2 -3.7(4) . . . . ?
C3 C4 C5 C6 1.4(4) . . . . ?
C3 C2 C1 O1 -176.6(2) . . . . ?
C3 C2 C1 C6 4.6(4) . . . . ?
C19 C20 C21 O2 178.9(2) . . . . ?
C19 C20 C21 C16 -1.8(4) . . . . ?
C19 C18 C17 C16 -1.8(4) . . . . ?
C8 N1 C7 C6 -178.2(3) . . . . ?
C21 C16 C15 N4 -8.3(4) . . . . ?
C21 C16 C17 C18 0.9(4) . . . . ?
C21 C20 C19 C18 0.9(4) . . . . ?
C15 N4 C14 C13 -171.9(2) . . . . ?
C15 C16 C21 O2 1.9(4) . . . . ?
C15 C16 C21 C20 -177.4(2) . . . . ?
C15 C16 C17 C18 179.2(3) . . . . ?
C1 C2 C3 C4 -2.6(4) . . . . ?
C14 N4 C15 C16 179.9(3) . . . . ?
C13 N3 C12 C11 91.4(3) . . . . ?
C9 N2 C10 C11 163.7(3) . . . . ?
C17 C16 C21 O2 -179.8(2) . . . . ?
C17 C16 C21 C20 0.9(4) . . . . ?
C17 C16 C15 N4 173.4(3) . . . . ?
C17 C18 C19 C20 0.9(4) . . . . ?
C12 N3 C13 C14 -82.8(3) . . . . ?
C10 N2 C9 C8 -83.1(3) . . . . ?

loop_
_exptl_oxdiff_crystal_face_indexfrac_h
_exptl_oxdiff_crystal_face_indexfrac_k
_exptl_oxdiff_crystal_face_indexfrac_l
_exptl_oxdiff_crystal_face_x
_exptl_oxdiff_crystal_face_y
_exptl_oxdiff_crystal_face_z
1.9003 -15.7676 -18.4489 -0.0959 -0.4099 0.9071
-5.5816 -22.4676 0.4984 0.1233 0.5015 0.8563
-5.0370 7.5743 22.1894 0.1755 0.7370 -0.6527
-12.7361 -7.9090 1.5610 -0.5073 0.7414 0.4392
1.7978 21.2270 11.1408 0.0026 -0.0090 -1.0000
-7.6877 17.6656 -7.3286 -0.9402 0.0243 -0.3399
5.3553 -22.4994 1.2226 0.7398 -0.0179 0.6726
8.9295 -5.0054 14.4213 0.9629 -0.0266 -0.2686
0.6031 16.6353 -17.6197 -0.7425 -0.6341 -0.2157
13.0949 -0.9868 -9.6397 0.4762 -0.8787 0.0345
12.2086 -5.9922 -11.9792 0.4580 -0.8465 0.2714
11.6455 -2.4308 -15.2160 0.2755 -0.9347 0.2247
12.3570 2.5755 -12.9054 0.2834 -0.9590 -0.0090
12.0041 -11.0326 -1.0151 0.8314 -0.5110 0.2185
